data_2239520
loop_
_publ_author_name
'Kohrt, Christina'
'Spannenberg, Anke'
'Werner, Thomas'

_publ_section_title
;
 2-Hydroxyethylammonium iodide
;
_journal_issue 6
_journal_name_full 'Acta Crystallographica Section E'
_journal_page_first o628
_journal_paper_doi 10.1107/S1600536814009581
_journal_volume 70
_journal_year 2014
_chemical_formula_iupac 'C2 H8 N O +, I -'
_chemical_formula_moiety 'C2 H8 N O +, I -'
_chemical_formula_sum 'C2 H8 I N O'
_chemical_formula_weight 188.99
_chemical_name_systematic
;
2-Hydroxyethylammonium iodide
;
_space_group_IT_number 2
_space_group_name_Hall '-P 1'
_symmetry_cell_setting triclinic
_symmetry_space_group_name_Hall '-P 1'
_symmetry_space_group_name_H-M 'P -1'
_atom_sites_solution_hydrogens geom
_atom_sites_solution_primary direct
_atom_sites_solution_secondary difmap
_audit_creation_method SHELXL-97
_cell_angle_alpha 85.235(2)
_cell_angle_beta 78.091(2)
_cell_angle_gamma 77.544(2)
_cell_formula_units_Z 2
_cell_length_a 4.6557(4)
_cell_length_b 7.5432(6)
_cell_length_c 8.1787(7)
_cell_measurement_reflns_used 3767
_cell_measurement_temperature 150(2)
_cell_measurement_theta_max 28.97
_cell_measurement_theta_min 2.77
_cell_volume 274.21(4)
_computing_cell_refinement 'SAINT (Bruker, 2009)'
_computing_data_collection 'APEX2 (Bruker, 2011)'
_computing_data_reduction 'SAINT (Bruker, 2009)'
_computing_molecular_graphics 'XP in SHELXTL (Sheldrick, 2008)'
_computing_publication_material 'SHELXTL (Sheldrick, 2008)'
_computing_structure_refinement 'SHELXL97 (Sheldrick, 2008)'
_computing_structure_solution 'SHELXS97 (Sheldrick, 2008)'
_diffrn_ambient_temperature 150(2)
_diffrn_detector_area_resol_mean 8.3333
_diffrn_measured_fraction_theta_full 0.999
_diffrn_measured_fraction_theta_max 0.999
_diffrn_measurement_device_type 'Bruker Kappa APEXII DUO'
_diffrn_measurement_method '\f and \w scans'
_diffrn_radiation_monochromator 'curved graphite'
_diffrn_radiation_source 'fine-focus sealed tube'
_diffrn_radiation_type MoK\a
_diffrn_radiation_wavelength 0.71073
_diffrn_reflns_av_R_equivalents 0.0213
_diffrn_reflns_av_sigmaI/netI 0.0195
_diffrn_reflns_limit_h_max 6
_diffrn_reflns_limit_h_min -6
_diffrn_reflns_limit_k_max 9
_diffrn_reflns_limit_k_min -9
_diffrn_reflns_limit_l_max 10
_diffrn_reflns_limit_l_min -10
_diffrn_reflns_number 4884
_diffrn_reflns_theta_full 27.98
_diffrn_reflns_theta_max 27.98
_diffrn_reflns_theta_min 2.55
_exptl_absorpt_coefficient_mu 5.697
_exptl_absorpt_correction_T_max 0.843
_exptl_absorpt_correction_T_min 0.672
_exptl_absorpt_correction_type multi-scan
_exptl_absorpt_process_details '(SADABS; Bruker, 2008)'
_exptl_crystal_colour colorless
_exptl_crystal_density_diffrn 2.289
_exptl_crystal_density_method 'not measured'
_exptl_crystal_description plate
_exptl_crystal_F_000 176
_exptl_crystal_size_max 0.34
_exptl_crystal_size_mid 0.12
_exptl_crystal_size_min 0.03
_refine_diff_density_max 0.584
_refine_diff_density_min -0.457
_refine_ls_extinction_method none
_refine_ls_goodness_of_fit_ref 1.084
_refine_ls_hydrogen_treatment constr
_refine_ls_matrix_type full
_refine_ls_number_parameters 48
_refine_ls_number_reflns 1319
_refine_ls_number_restraints 0
_refine_ls_restrained_S_all 1.084
_refine_ls_R_factor_all 0.0152
_refine_ls_R_factor_gt 0.0138
_refine_ls_shift/su_max 0.002
_refine_ls_shift/su_mean 0.000
_refine_ls_structure_factor_coef Fsqd
_refine_ls_weighting_details 'calc w=1/[\s^2^(Fo^2^)+(0.0163P)^2^+0.0136P] where P=(Fo^2^+2Fc^2^)/3'
_refine_ls_weighting_scheme calc
_refine_ls_wR_factor_gt 0.0310
_refine_ls_wR_factor_ref 0.0323
_reflns_number_gt 1254
_reflns_number_total 1319
_reflns_threshold_expression I>2sigma(I)
_cod_data_source_file zl2586sup1.cif
_cod_data_source_block I
_cod_database_code 2239520
_cod_database_fobs_code 2239520

loop_
_symmetry_equiv_pos_as_xyz
'x, y, z'
'-x, -y, -z'

loop_
_atom_site_type_symbol
_atom_site_label
_atom_site_fract_x
_atom_site_fract_y
_atom_site_fract_z
_atom_site_U_iso_or_equiv
_atom_site_adp_type
_atom_site_calc_flag
_atom_site_refinement_flags
_atom_site_occupancy
_atom_site_symmetry_multiplicity
I I1 0.63581(3) 0.752733(16) 0.669449(16) 0.01732(5) Uani d . 1 1
O O1 1.1624(3) 0.3874(2) 0.79532(19) 0.0204(3) Uani d . 1 1
H H1D 1.0844 0.4856 0.7510 0.031 Uiso calc R 1 1
N N1 0.7519(4) 0.2059(2) 0.6780(2) 0.0182(4) Uani d . 1 1
H H1A 0.5779 0.2898 0.7009 0.027 Uiso calc R 1 1
H H1B 0.7164 0.1061 0.6366 0.027 Uiso calc R 1 1
H H1C 0.8882 0.2542 0.6011 0.027 Uiso calc R 1 1
C C1 0.9351(5) 0.3140(3) 0.9069(3) 0.0189(4) Uani d . 1 1
H H1E 0.7493 0.4085 0.9290 0.023 Uiso calc R 1 1
H H1F 1.0004 0.2765 1.0146 0.023 Uiso calc R 1 1
C C2 0.8719(5) 0.1527(3) 0.8344(3) 0.0182(4) Uani d . 1 1
H H2A 1.0590 0.0596 0.8098 0.022 Uiso calc R 1 1
H H2B 0.7245 0.0988 0.9174 0.022 Uiso calc R 1 1

loop_
_atom_site_aniso_label
_atom_site_aniso_U_11
_atom_site_aniso_U_22
_atom_site_aniso_U_33
_atom_site_aniso_U_12
_atom_site_aniso_U_13
_atom_site_aniso_U_23
I1 0.01634(8) 0.01767(8) 0.01768(8) -0.00360(5) -0.00336(5) 0.00129(5)
O1 0.0182(7) 0.0167(7) 0.0249(8) -0.0035(6) -0.0021(6) 0.0012(6)
N1 0.0164(9) 0.0213(9) 0.0175(9) -0.0048(7) -0.0027(7) -0.0022(7)
C1 0.0218(11) 0.0203(11) 0.0139(10) -0.0046(8) -0.0020(8) 0.0000(8)
C2 0.0188(10) 0.0176(11) 0.0182(10) -0.0023(8) -0.0058(8) 0.0018(8)

loop_
_atom_type_symbol
_atom_type_description
_atom_type_scat_dispersion_real
_atom_type_scat_dispersion_imag
_atom_type_scat_source
C C 0.0033 0.0016 'International Tables Vol C Tables 4.2.6.8 and 6.1.1.4'
H H 0.0000 0.0000 'International Tables Vol C Tables 4.2.6.8 and 6.1.1.4'
N N 0.0061 0.0033 'International Tables Vol C Tables 4.2.6.8 and 6.1.1.4'
O O 0.0106 0.0060 'International Tables Vol C Tables 4.2.6.8 and 6.1.1.4'
I I -0.4742 1.8119 'International Tables Vol C Tables 4.2.6.8 and 6.1.1.4'

loop_
_geom_angle_atom_site_label_1
_geom_angle_atom_site_label_2
_geom_angle_atom_site_label_3
_geom_angle
C1 O1 H1D 109.5
C2 N1 H1A 109.5
C2 N1 H1B 109.5
H1A N1 H1B 109.5
C2 N1 H1C 109.5
H1A N1 H1C 109.5
H1B N1 H1C 109.5
O1 C1 C2 110.92(17)
O1 C1 H1E 109.5
C2 C1 H1E 109.5
O1 C1 H1F 109.5
C2 C1 H1F 109.5
H1E C1 H1F 108.0
N1 C2 C1 111.23(16)
N1 C2 H2A 109.4
C1 C2 H2A 109.4
N1 C2 H2B 109.4
C1 C2 H2B 109.4
H2A C2 H2B 108.0

loop_
_geom_bond_atom_site_label_1
_geom_bond_atom_site_label_2
_geom_bond_distance
O1 C1 1.425(3)
O1 H1D 0.8400
N1 C2 1.490(3)
N1 H1A 0.9100
N1 H1B 0.9100
N1 H1C 0.9100
C1 C2 1.505(3)
C1 H1E 0.9900
C1 H1F 0.9900
C2 H2A 0.9900
C2 H2B 0.9900

loop_
_geom_hbond_atom_site_label_D
_geom_hbond_atom_site_label_H
_geom_hbond_atom_site_label_A
_geom_hbond_site_symmetry_A
_geom_hbond_distance_DH
_geom_hbond_distance_HA
_geom_hbond_distance_DA
_geom_hbond_angle_DHA
N1 H1A O1 1_455 0.91 1.93 2.800(2) 158.1
N1 H1B I1 1_545 0.91 2.75 3.5825(18) 151.8
N1 H1C I1 2_766 0.91 2.78 3.6322(18) 155.4
O1 H1D I1 1 0.84 2.72 3.5100(15) 157.1

loop_
_geom_torsion_atom_site_label_1
_geom_torsion_atom_site_label_2
_geom_torsion_atom_site_label_3
_geom_torsion_atom_site_label_4
_geom_torsion
O1 C1 C2 N1 -63.2(2)
